data_2202553
loop_
_publ_author_name
'Ocak, Nazan '
'A\<gar, Ay\,sen'
'Akdemir, Nesuhi'
'A\<gar, Erbil'
'Garc\'ia-Granda, S.'
'Erd\"onmez, Ahmet'

_publ_section_title
;
 4,4'-(<i>N</i>-Phenyl-2,2'-iminodiethanoxy)diphthalonitrile
;
_journal_issue 7
_journal_name_full 'Acta Crystallographica Section E'
_journal_page_first o1000
_journal_page_last o1001
_journal_paper_doi 10.1107/S1600536803013400
_journal_volume 59
_journal_year 2003
_chemical_formula_iupac 'C26 H19 N5 O2'
_chemical_formula_moiety 'C26 H19 N5 O2'
_chemical_formula_sum 'C26 H19 N5 O2'
_chemical_formula_weight 433.46
_chemical_name_systematic
;
 4,4'-(N-Phenyl-2,2'-iminodiethanoxy)diphthalonitrile
;
_space_group_IT_number 61
_symmetry_cell_setting orthorhombic
_symmetry_space_group_name_Hall '-P 2ac 2ab'
_symmetry_space_group_name_H-M 'P b c a'
_atom_sites_solution_hydrogens geom
_atom_sites_solution_primary direct
_atom_sites_solution_secondary difmap
_cell_angle_alpha 90.000(5)
_cell_angle_beta 90.000(5)
_cell_angle_gamma 90.000(5)
_cell_formula_units_Z 8
_cell_length_a 16.621(5)
_cell_length_b 9.004(5)
_cell_length_c 31.494(5)
_cell_measurement_reflns_used 3683
_cell_measurement_temperature 293(2)
_cell_measurement_theta_max 64.52
_cell_measurement_theta_min 0.00
_cell_volume 4713(3)
_computing_cell_refinement 'HKL SCALEPACK (Otwinowski & Minor, 1997)'
_computing_data_collection 'COLLECT (Nonius, 1997-2000)'
_computing_data_reduction 'HKL DENZO (Otwinowski & Minor, 1997) and SCALEPACK'
_computing_molecular_graphics 'ORTEPIII (Burnett & Johnson, 1996)'
_computing_publication_material 'WinGX (Farrugia, 1997) and PARST (Nardelli, 1995)'
_computing_structure_refinement 'SHELXL97 (Sheldrick, 1997)'
_computing_structure_solution 'SHELXS97 (Sheldrick, 1997)'
_diffrn_ambient_temperature 293(2)
_diffrn_detector_area_resol_mean 9
_diffrn_measured_fraction_theta_full 0.914
_diffrn_measured_fraction_theta_max 0.914
_diffrn_measurement_device_type 'Nonius KappaCCD'
_diffrn_measurement_method \w-2\q
_diffrn_radiation_monochromator graphite
_diffrn_radiation_source 'fine-focus sealed tube'
_diffrn_radiation_type CuK\a
_diffrn_radiation_wavelength 1.54180
_diffrn_reflns_av_R_equivalents 0.0012
_diffrn_reflns_av_sigmaI/netI 0.0413
_diffrn_reflns_limit_h_max 18
_diffrn_reflns_limit_h_min -18
_diffrn_reflns_limit_k_max 9
_diffrn_reflns_limit_k_min -9
_diffrn_reflns_limit_l_max 35
_diffrn_reflns_limit_l_min -36
_diffrn_reflns_number 6338
_diffrn_reflns_theta_full 62.97
_diffrn_reflns_theta_max 62.97
_diffrn_reflns_theta_min 3.87
_diffrn_standards_decay_% 'not measurement'
_exptl_absorpt_coefficient_mu 0.649
_exptl_absorpt_correction_type none
_exptl_crystal_colour 'dark yellow'
_exptl_crystal_density_diffrn 1.222
_exptl_crystal_density_method 'not measured'
_exptl_crystal_description prismatic
_exptl_crystal_F_000 1808
_exptl_crystal_size_max 0.25
_exptl_crystal_size_mid 0.18
_exptl_crystal_size_min 0.13
_refine_diff_density_max 0.112
_refine_diff_density_min -0.099
_refine_ls_extinction_method none
_refine_ls_goodness_of_fit_ref 1.009
_refine_ls_hydrogen_treatment mixed
_refine_ls_matrix_type full
_refine_ls_number_parameters 298
_refine_ls_number_reflns 3484
_refine_ls_number_restraints 0
_refine_ls_restrained_S_all 1.009
_refine_ls_R_factor_all 0.0969
_refine_ls_R_factor_gt 0.0443
_refine_ls_shift/su_max <0.001
_refine_ls_shift/su_mean 0.000
_refine_ls_structure_factor_coef Fsqd
_refine_ls_weighting_details 'calc w = 1/[\s^2^(Fo^2^)+(0.0507P)^2^+0.7824P] where P = (Fo^2^+2Fc^2^)/3'
_refine_ls_weighting_scheme calc
_refine_ls_wR_factor_gt 0.1044
_refine_ls_wR_factor_ref 0.1376
_reflns_number_gt 1872
_reflns_number_total 3484
_reflns_threshold_expression I>2\s(I)
_cod_data_source_file cv6201.cif
_cod_data_source_block I
_cod_depositor_comments
;
The following automatic conversions were performed:
'_symmetry_cell_setting' value 'Orthorhombic' changed to 'orthorhombic'
according to '/home/saulius/struct/CIF-dictionaries/cif_core.dic'
dictionary named 'cif_core.dic' version 2.4.1 from 2010-06-29.

Automatic conversion script
Id: cif_fix_enum 1527 2010-12-29 10:47:43Z saulius 

The following automatic conversions were performed:

'_symmetry_cell_setting' value 'Orthorhombic' changed to
'orthorhombic' according to
/home/saulius/struct/CIF-dictionaries/cif_core.dic dictionary named
'cif_core.dic' version 2.4.1 from 2010-06-29.

Automatic conversion script
Id: cif_fix_values 1715 2011-07-08 13:25:40Z adriana 
;
_cod_database_code 2202553
_cod_database_fobs_code 2202553

loop_
_symmetry_equiv_pos_as_xyz
'x, y, z'
'-x+1/2, -y, z+1/2'
'x+1/2, -y+1/2, -z'
'-x, y+1/2, -z+1/2'
'-x, -y, -z'
'x-1/2, y, -z-1/2'
'-x-1/2, y-1/2, z'
'x, -y-1/2, z-1/2'

loop_
_atom_site_label
_atom_site_fract_x
_atom_site_fract_y
_atom_site_fract_z
_atom_site_U_iso_or_equiv
_atom_site_adp_type
_atom_site_calc_flag
_atom_site_refinement_flags
_atom_site_occupancy
_atom_site_disorder_assembly
_atom_site_disorder_group
_atom_site_type_symbol
O1 1.11340(10) 0.54371(19) 0.59502(6) 0.0864(6) Uani d . 1 . . O
N2 0.99288(12) 0.3341(2) 0.62351(7) 0.0787(6) Uani d . 1 . . N
C3 1.00467(14) 0.1828(3) 0.62566(8) 0.0690(7) Uani d . 1 . . C
C4 1.18079(16) 0.5885(3) 0.57522(9) 0.0763(7) Uani d . 1 . . C
C5 1.05667(15) 0.1218(3) 0.65566(9) 0.0852(8) Uani d . 1 . . C
H5 1.0828 0.1838 0.6748 0.102 Uiso calc R 1 . . H
O6 0.85398(11) 0.4874(2) 0.65186(7) 0.1084(7) Uani d . 1 . . O
C7 0.79704(17) 0.6020(3) 0.71028(10) 0.0908(9) Uani d . 1 . . C
H7 0.8484 0.6318 0.7184 0.109 Uiso calc R 1 . . H
C8 1.31338(18) 0.6958(3) 0.53085(10) 0.0880(9) Uani d . 1 . . C
C9 1.03740(17) 0.4346(3) 0.65037(9) 0.0907(9) Uani d . 1 . . C
H9A 1.0406 0.3929 0.6787 0.109 Uiso calc R 1 . . H
H9B 1.0085 0.5279 0.6523 0.109 Uiso calc R 1 . . H
C10 1.12138(16) 0.4644(3) 0.63439(9) 0.0875(8) Uani d . 1 . . C
H10A 1.1511 0.5234 0.6548 0.105 Uiso calc R 1 . . H
H10B 1.1499 0.3718 0.6299 0.105 Uiso calc R 1 . . H
C11 1.16970(17) 0.6789(3) 0.53976(9) 0.0842(8) Uani d . 1 . . C
H11 1.1180 0.7031 0.5309 0.101 Uiso calc R 1 . . H
C12 0.78608(18) 0.5158(3) 0.67405(10) 0.0881(8) Uani d . 1 . . C
C13 1.23535(18) 0.7325(3) 0.51787(9) 0.0843(8) Uani d . 1 . . C
C14 0.65391(17) 0.5975(3) 0.72282(10) 0.0875(8) Uani d . 1 . . C
C15 1.32313(17) 0.6049(4) 0.56557(10) 0.0958(9) Uani d . 1 . . C
H15 1.3748 0.5785 0.5740 0.115 Uiso calc R 1 . . H
C16 1.25782(17) 0.5516(3) 0.58828(9) 0.0891(8) Uani d . 1 . . C
H16 1.2656 0.4918 0.6120 0.107 Uiso calc R 1 . . H
C17 0.64556(17) 0.5084(3) 0.68754(10) 0.0959(9) Uani d . 1 . . C
H17 0.5945 0.4749 0.6801 0.115 Uiso calc R 1 . . H
C18 0.96601(16) 0.0857(4) 0.59793(9) 0.0909(9) Uani d . 1 . . C
H18 0.9301 0.1223 0.5779 0.109 Uiso calc R 1 . . H
C19 0.84996(17) 0.3978(4) 0.61419(10) 0.0999(10) Uani d . 1 . . C
H19A 0.8116 0.4392 0.5942 0.120 Uiso calc R 1 . . H
H19B 0.8336 0.2973 0.6211 0.120 Uiso calc R 1 . . H
C20 0.71044(18) 0.4672(3) 0.66285(10) 0.0939(9) Uani d . 1 . . C
H20 0.7032 0.4077 0.6390 0.113 Uiso calc R 1 . . H
C21 0.73120(18) 0.6426(3) 0.73402(10) 0.0866(8) Uani d . 1 . . C
C22 0.93342(17) 0.3988(3) 0.59559(9) 0.0980(9) Uani d . 1 . . C
H22A 0.9330 0.3441 0.5690 0.118 Uiso calc R 1 . . H
H22B 0.9487 0.5004 0.5893 0.118 Uiso calc R 1 . . H
C23 1.22418(19) 0.8288(4) 0.48186(13) 0.1080(11) Uani d . 1 . . C
C24 1.3821(2) 0.7532(4) 0.50859(11) 0.1144(11) Uani d . 1 . . C
C25 0.74284(19) 0.7335(4) 0.77131(13) 0.1090(11) Uani d . 1 . . C
C26 0.5848(2) 0.6437(4) 0.74660(10) 0.1051(10) Uani d . 1 . . C
C27 1.0698(2) -0.0271(5) 0.65729(14) 0.1229(13) Uani d . 1 . . C
H27 1.1044 -0.0653 0.6778 0.148 Uiso calc R 1 . . H
C28 0.9811(2) -0.0658(5) 0.60024(14) 0.1262(13) Uani d . 1 . . C
H28 0.9554 -0.1303 0.5816 0.151 Uiso calc R 1 . . H
C29 1.0335(3) -0.1208(5) 0.62975(19) 0.1436(18) Uani d . 1 . . C
H29 1.0441 -0.2221 0.6309 0.172 Uiso calc R 1 . . H
N30 1.43768(19) 0.7975(4) 0.49135(10) 0.1578(13) Uani d . 1 . . N
N31 1.21692(18) 0.9059(4) 0.45360(11) 0.1447(13) Uani d . 1 . . N
N32 0.75208(19) 0.8047(4) 0.80074(11) 0.1499(13) Uani d . 1 . . N
N33 0.52887(18) 0.6815(4) 0.76449(10) 0.1413(12) Uani d . 1 . . N

loop_
_atom_site_aniso_label
_atom_site_aniso_U_11
_atom_site_aniso_U_22
_atom_site_aniso_U_33
_atom_site_aniso_U_12
_atom_site_aniso_U_13
_atom_site_aniso_U_23
O1 0.0728(12) 0.0835(13) 0.1028(15) -0.0038(9) 0.0040(10) 0.0121(11)
N2 0.0726(14) 0.0626(15) 0.1008(18) 0.0058(11) -0.0062(12) 0.0022(13)
C3 0.0611(15) 0.0595(17) 0.087(2) 0.0032(13) 0.0066(14) 0.0035(15)
C4 0.0698(19) 0.0695(18) 0.090(2) -0.0049(14) -0.0016(16) -0.0078(16)
C5 0.0727(18) 0.078(2) 0.105(2) 0.0000(14) 0.0021(16) 0.0188(17)
O6 0.0786(13) 0.1229(17) 0.1237(18) 0.0178(11) 0.0018(12) -0.0206(15)
C7 0.081(2) 0.088(2) 0.104(2) 0.0054(16) -0.0099(18) 0.0013(19)
C8 0.080(2) 0.102(2) 0.083(2) -0.0168(17) 0.0021(17) -0.0142(19)
C9 0.101(2) 0.0676(18) 0.104(2) -0.0067(16) 0.0154(18) -0.0056(16)
C10 0.088(2) 0.0780(19) 0.096(2) -0.0096(15) -0.0038(17) 0.0045(17)
C11 0.080(2) 0.082(2) 0.091(2) -0.0069(15) -0.0068(16) 0.0012(17)
C12 0.074(2) 0.090(2) 0.100(2) 0.0199(16) -0.0018(18) 0.0029(19)
C13 0.088(2) 0.088(2) 0.077(2) -0.0142(17) -0.0054(17) -0.0044(17)
C14 0.076(2) 0.100(2) 0.087(2) 0.0087(16) -0.0084(17) 0.0042(19)
C15 0.0679(19) 0.112(2) 0.107(3) -0.0072(17) -0.0114(17) -0.011(2)
C16 0.0724(19) 0.096(2) 0.099(2) -0.0059(16) -0.0106(17) 0.0026(17)
C17 0.074(2) 0.111(2) 0.103(3) 0.0093(17) -0.0156(18) -0.001(2)
C18 0.0749(18) 0.093(2) 0.105(2) -0.0066(16) 0.0077(16) -0.0163(19)
C19 0.087(2) 0.115(2) 0.098(2) 0.0336(17) -0.0096(17) 0.000(2)
C20 0.074(2) 0.105(2) 0.103(2) 0.0201(17) -0.0148(18) -0.0103(18)
C21 0.087(2) 0.083(2) 0.090(2) 0.0065(16) -0.0061(18) 0.0002(17)
C22 0.101(2) 0.091(2) 0.102(2) 0.0266(17) 0.0050(18) 0.0197(17)
C23 0.103(2) 0.124(3) 0.097(3) -0.030(2) -0.004(2) 0.007(2)
C24 0.092(2) 0.149(3) 0.102(3) -0.028(2) 0.011(2) -0.025(2)
C25 0.094(2) 0.119(3) 0.115(3) 0.009(2) -0.007(2) -0.008(2)
C26 0.093(2) 0.135(3) 0.088(3) 0.008(2) -0.0004(19) 0.000(2)
C27 0.090(2) 0.094(3) 0.185(4) 0.015(2) 0.019(2) 0.050(3)
C28 0.114(3) 0.096(3) 0.168(4) -0.025(2) 0.035(3) -0.045(3)
C29 0.124(4) 0.068(3) 0.238(6) 0.010(2) 0.057(4) 0.006(3)
N30 0.121(3) 0.208(3) 0.144(3) -0.054(2) 0.036(2) -0.023(2)
N31 0.130(3) 0.182(3) 0.122(3) -0.042(2) -0.013(2) 0.045(2)
N32 0.127(2) 0.181(3) 0.141(3) 0.008(2) -0.020(2) -0.056(3)
N33 0.111(2) 0.191(3) 0.123(3) 0.007(2) 0.0179(19) -0.017(2)

loop_
_atom_type_symbol
_atom_type_description
_atom_type_scat_dispersion_real
_atom_type_scat_dispersion_imag
_atom_type_scat_source
C C 0.0181 0.0091 'International Tables Vol C Tables 4.2.6.8 and 6.1.1.4'
H H 0.0000 0.0000 'International Tables Vol C Tables 4.2.6.8 and 6.1.1.4'
N N 0.0311 0.0180 'International Tables Vol C Tables 4.2.6.8 and 6.1.1.4'
O O 0.0492 0.0322 'International Tables Vol C Tables 4.2.6.8 and 6.1.1.4'

loop_
_geom_angle_atom_site_label_1
_geom_angle_atom_site_label_2
_geom_angle_atom_site_label_3
_geom_angle
_geom_angle_publ_flag
C4 O1 C10 118.2(2) yes
C3 N2 C9 121.2(2) yes
C3 N2 C22 121.7(2) yes
C9 N2 C22 117.1(2) yes
N2 C3 C18 121.6(3) ?
N2 C3 C5 120.7(3) ?
C18 C3 C5 117.6(3) ?
O1 C4 C16 124.1(3) ?
O1 C4 C11 115.9(2) ?
C16 C4 C11 120.0(3) ?
C27 C5 C3 120.9(3) ?
C27 C5 H5 119.5 ?
C3 C5 H5 119.5 ?
C12 O6 C19 119.6(2) yes
C21 C7 C12 119.3(3) ?
C21 C7 H7 120.3 ?
C12 C7 H7 120.3 ?
C15 C8 C13 118.8(3) ?
C15 C8 C24 120.6(3) ?
C13 C8 C24 120.6(3) ?
N2 C9 C10 113.0(2) yes
N2 C9 H9A 109.0 ?
C10 C9 H9A 109.0 ?
N2 C9 H9B 109.0 ?
C10 C9 H9B 109.0 ?
H9A C9 H9B 107.8 ?
O1 C10 C9 106.9(2) ?
O1 C10 H10A 110.3 ?
C9 C10 H10A 110.3 ?
O1 C10 H10B 110.3 ?
C9 C10 H10B 110.3 ?
H10A C10 H10B 108.6 ?
C13 C11 C4 120.0(3) ?
C13 C11 H11 120.0 ?
C4 C11 H11 120.0 ?
O6 C12 C20 124.7(3) ?
O6 C12 C7 114.8(3) ?
C20 C12 C7 120.4(3) ?
C11 C13 C8 120.4(3) ?
C11 C13 C23 120.2(3) ?
C8 C13 C23 119.5(3) ?
C17 C14 C21 117.8(3) ?
C17 C14 C26 120.7(3) ?
C21 C14 C26 121.5(3) ?
C8 C15 C16 121.6(3) ?
C8 C15 H15 119.2 ?
C16 C15 H15 119.2 ?
C4 C16 C15 119.2(3) ?
C4 C16 H16 120.4 ?
C15 C16 H16 120.4 ?
C14 C17 C20 122.2(3) ?
C14 C17 H17 118.9 ?
C20 C17 H17 118.9 ?
C28 C18 C3 120.0(3) ?
C28 C18 H18 120.0 ?
C3 C18 H18 120.0 ?
O6 C19 C22 106.0(3) ?
O6 C19 H19A 110.5 ?
C22 C19 H19A 110.5 ?
O6 C19 H19B 110.5 ?
C22 C19 H19B 110.5 ?
H19A C19 H19B 108.7 ?
C12 C20 C17 118.9(3) ?
C12 C20 H20 120.5 ?
C17 C20 H20 120.5 ?
C7 C21 C14 121.3(3) ?
C7 C21 C25 119.1(3) ?
C14 C21 C25 119.6(3) ?
N2 C22 C19 113.0(2) yes
N2 C22 H22A 109.0 ?
C19 C22 H22A 109.0 ?
N2 C22 H22B 109.0 ?
C19 C22 H22B 109.0 ?
H22A C22 H22B 107.8 ?
N31 C23 C13 178.6(4) ?
N30 C24 C8 178.7(5) ?
N32 C25 C21 179.8(5) ?
N33 C26 C14 178.1(4) ?
C29 C27 C5 121.3(4) ?
C29 C27 H27 119.3 ?
C5 C27 H27 119.3 ?
C29 C28 C18 120.4(4) ?
C29 C28 H28 119.8 ?
C18 C28 H28 119.8 ?
C27 C29 C28 119.6(4) ?
C27 C29 H29 120.2 ?
C28 C29 H29 120.2 ?

loop_
_geom_bond_atom_site_label_1
_geom_bond_atom_site_label_2
_geom_bond_site_symmetry_2
_geom_bond_distance
_geom_bond_publ_flag
O1 C4 . 1.344(3) yes
O1 C10 . 1.437(3) yes
N2 C3 . 1.378(3) yes
N2 C9 . 1.443(3) yes
N2 C22 . 1.445(3) yes
C3 C18 . 1.393(3) ?
C3 C5 . 1.393(3) ?
C4 C16 . 1.385(3) ?
C4 C11 . 1.394(3) ?
C5 C27 . 1.359(4) ?
C5 H5 . 0.9300 ?
O6 C12 . 1.352(3) yes
O6 C19 . 1.436(3) yes
C7 C21 . 1.375(3) ?
C7 C12 . 1.392(4) ?
C7 H7 . 0.9300 ?
C8 C15 . 1.376(4) ?
C8 C13 . 1.399(4) ?
C8 C24 . 1.436(4) ?
C9 C10 . 1.508(3) ?
C9 H9A . 0.9700 ?
C9 H9B . 0.9700 ?
C10 H10A . 0.9700 ?
C10 H10B . 0.9700 ?
C11 C13 . 1.378(3) ?
C11 H11 . 0.9300 ?
C12 C20 . 1.377(4) ?
C13 C23 . 1.440(5) ?
C14 C17 . 1.377(4) ?
C14 C21 . 1.393(4) ?
C14 C26 . 1.433(4) ?
C15 C16 . 1.386(4) ?
C15 H15 . 0.9300 ?
C16 H16 . 0.9300 ?
C17 C20 . 1.380(4) ?
C17 H17 . 0.9300 ?
C18 C28 . 1.389(4) ?
C18 H18 . 0.9300 ?
C19 C22 . 1.506(4) ?
C19 H19A . 0.9700 ?
C19 H19B . 0.9700 ?
C20 H20 . 0.9300 ?
C21 C25 . 1.445(5) ?
C22 H22A . 0.9700 ?
C22 H22B . 0.9700 ?
C23 N31 . 1.135(4) yes
C24 N30 . 1.144(4) yes
C25 N32 . 1.137(4) yes
C26 N33 . 1.139(4) yes
C27 C29 . 1.352(5) ?
C27 H27 . 0.9300 ?
C28 C29 . 1.367(5) ?
C28 H28 . 0.9300 ?
C29 H29 . 0.9300 ?

loop_
_geom_hbond_atom_site_label_D
_geom_hbond_atom_site_label_H
_geom_hbond_atom_site_label_A
_geom_hbond_site_symmetry_A
_geom_hbond_distance_DH
_geom_hbond_distance_HA
_geom_hbond_distance_DA
_geom_hbond_angle_DHA
_geom_hbond_publ_flag
C9 H9B O6 . 0.97 2.59 3.086(4) 112 no
C19 H19A N31 3_466 0.97 2.59 3.546(5) 170 yes

loop_
_geom_torsion_atom_site_label_1
_geom_torsion_atom_site_label_2
_geom_torsion_atom_site_label_3
_geom_torsion_atom_site_label_4
_geom_torsion
C9 N2 C3 C18 -175.6(2)
C22 N2 C3 C18 6.9(4)
C9 N2 C3 C5 3.8(3)
C22 N2 C3 C5 -173.8(2)
C10 O1 C4 C16 6.1(4)
C10 O1 C4 C11 -173.1(2)
N2 C3 C5 C27 -178.6(2)
C18 C3 C5 C27 0.8(4)
C3 N2 C9 C10 79.7(3)
C22 N2 C9 C10 -102.7(3)
C4 O1 C10 C9 177.4(2)
N2 C9 C10 O1 66.2(3)
O1 C4 C11 C13 178.8(2)
C16 C4 C11 C13 -0.5(4)
C19 O6 C12 C20 -1.5(4)
C19 O6 C12 C7 179.2(2)
C21 C7 C12 O6 177.1(2)
C21 C7 C12 C20 -2.3(4)
C4 C11 C13 C8 0.5(4)
C4 C11 C13 C23 -178.5(3)
C15 C8 C13 C11 0.4(4)
C24 C8 C13 C11 -179.0(3)
C15 C8 C13 C23 179.3(3)
C24 C8 C13 C23 0.0(4)
C13 C8 C15 C16 -1.2(4)
C24 C8 C15 C16 178.1(3)
O1 C4 C16 C15 -179.6(2)
C11 C4 C16 C15 -0.4(4)
C8 C15 C16 C4 1.2(4)
C21 C14 C17 C20 -1.9(4)
C26 C14 C17 C20 177.1(3)
N2 C3 C18 C28 178.2(3)
C5 C3 C18 C28 -1.2(4)
C12 O6 C19 C22 175.4(2)
O6 C12 C20 C17 -177.8(3)
C7 C12 C20 C17 1.6(4)
C14 C17 C20 C12 0.5(5)
C12 C7 C21 C14 0.9(4)
C12 C7 C21 C25 -179.3(3)
C17 C14 C21 C7 1.1(4)
C26 C14 C21 C7 -177.8(3)
C17 C14 C21 C25 -178.7(3)
C26 C14 C21 C25 2.3(4)
C3 N2 C22 C19 82.7(3)
C9 N2 C22 C19 -94.9(3)
O6 C19 C22 N2 62.0(3)
C3 C5 C27 C29 0.6(5)
C3 C18 C28 C29 0.3(5)
C5 C27 C29 C28 -1.5(6)
C18 C28 C29 C27 1.1(6)

loop_
_cod_related_entry_id
_cod_related_entry_database
_cod_related_entry_code
1 ChemSpider 21131661
